data_7119766
loop_
_publ_author_name
'Yogendra, S.'
'Hennersdorf, F.'
'Bauz\'a, A'
'Frontera, A.'
'Fischer, R.'
'Weigand, J. J.'

_publ_section_title
;
 Carbodiphosphorane mediated synthesis of a triflyloxyphosphonium dication
 and its reactivity towards nucleophiles.
;
_journal_issue 20
_journal_name_full 'Chemical communications (Cambridge, England)'
_journal_page_first 2954
_journal_page_last 2957
_journal_paper_doi 10.1039/c7cc00982h
_journal_volume 53
_journal_year 2017
_chemical_formula_moiety 'C50 H40 N P3 S, 2(C F3 O3 S), 1.5(C6 H5 F)'
_chemical_formula_sum 'C61 H47.5 F7.5 N O6 P3 S3'
_chemical_formula_weight 1222.09
_space_group_crystal_system monoclinic
_space_group_IT_number 14
_space_group_name_Hall '-P 2ybc'
_space_group_name_H-M_alt 'P 1 21/c 1'
_symmetry_space_group_name_Hall '-P 2ybc'
_symmetry_space_group_name_H-M 'P 1 21/c 1'
_atom_sites_solution_hydrogens geom
_audit_creation_date 2016-02-15
_audit_creation_method
;
Olex2 1.2
(compiled 2015.09.30 svn.r3233 for OlexSys, GUI svn.r5103)
;
_audit_update_record
;
2016-11-15 deposited with the CCDC.
2017-02-10 downloaded from the CCDC.
;
_cell_angle_alpha 90
_cell_angle_beta 93.0535(14)
_cell_angle_gamma 90
_cell_formula_units_Z 4
_cell_length_a 13.3116(2)
_cell_length_b 21.2851(3)
_cell_length_c 19.4915(3)
_cell_measurement_reflns_used 33224
_cell_measurement_temperature 100.01(10)
_cell_measurement_theta_max 76.3490
_cell_measurement_theta_min 3.0660
_cell_volume 5514.86(14)
_computing_cell_refinement 'CrysAlisPro 1.171.38.41 (Rigaku OD, 2015)'
_computing_data_collection 'CrysAlisPro 1.171.38.41 (Rigaku OD, 2015)'
_computing_data_reduction 'CrysAlisPro 1.171.38.41 (Rigaku OD, 2015)'
_computing_molecular_graphics 'Olex2 (Dolomanov et al., 2009)'
_computing_publication_material 'Olex2 (Dolomanov et al., 2009)'
_computing_structure_refinement 'ShelXL (Sheldrick, 2015)'
_computing_structure_solution 'ShelXT (Sheldrick, 2015)'
_diffrn_ambient_environment N~2~
_diffrn_ambient_temperature 100.01(10)
_diffrn_detector 'CCD plate'
_diffrn_detector_area_resol_mean 5.2850
_diffrn_detector_type AtlasS2
_diffrn_measured_fraction_theta_full 1.000
_diffrn_measured_fraction_theta_max 0.992
_diffrn_measurement_details
;
List of Runs (angles in degrees, time in seconds):

  # Type    Start    End  Width  t~exp~   \w     \q     \k     \f   Frames
#--------------------------------------------------------------------------
  1  \w    -65.00  32.00   0.50    5.00    --  -38.50  57.00 -60.00  194
  2  \w   -109.00 -12.00   0.50    5.00    --  -38.50 -57.00 150.00  194
  3  \w     20.00 115.00   0.50    5.00    --   42.50  38.00  60.00  190
  4  \w     23.00  98.00   0.50    5.00    --   42.50-125.00-180.00  150
  5  \w     30.00 109.00   0.50   20.00    --  111.00 -94.00 150.00  158
  6  \w     83.00 178.00   0.50   20.00    --  111.00  61.00  90.00  190
  7  \w     94.00 178.00   0.50   20.00    --  111.00 125.00-180.00  168
  8  \w     39.00 121.00   0.50   20.00    --  111.00-125.00-120.00  164
  9  \w     30.00 109.00   0.50   20.00    --  111.00 -94.00  60.00  158
 10  \w     87.00 178.00   0.50   20.00    --  111.00  45.00   0.00  182
 11  \w     94.00 178.00   0.50   20.00    --  111.00 125.00-150.00  168
 12  \w     40.00 135.00   0.50   20.00    --  111.00 -45.00 120.00  190
 13  \w     87.00 178.00   0.50   20.00    --  111.00  45.00-180.00  182
 14  \w     30.00 109.00   0.50   20.00    --  111.00 -94.00 120.00  158
 15  \w     87.00 178.00   0.50   20.00    --  111.00  45.00 120.00  182
 16  \w     30.00 109.00   0.50   20.00    --  111.00 -94.00 -30.00  158
 17  \w     43.00 121.00   0.50   20.00    --  111.00-125.00 -60.00  156
 18  \w     87.00 121.00   0.50   20.00    --  111.00 -61.00 -90.00   68
;
_diffrn_measurement_device 'four-circle diffractometer'
_diffrn_measurement_device_type 'SuperNova, Dual, Cu at zero, AtlasS2'
_diffrn_measurement_method '\w scans'
_diffrn_orient_matrix_type 'CrysAlisPro convention (1999,Acta A55,543-557)'
_diffrn_orient_matrix_UB_11 0.0503653000
_diffrn_orient_matrix_UB_12 0.0599150000
_diffrn_orient_matrix_UB_13 0.0298929000
_diffrn_orient_matrix_UB_21 0.1035174000
_diffrn_orient_matrix_UB_22 -0.0323236000
_diffrn_orient_matrix_UB_23 -0.0002145000
_diffrn_orient_matrix_UB_31 0.0134841000
_diffrn_orient_matrix_UB_32 0.0245438000
_diffrn_orient_matrix_UB_33 -0.0732945000
_diffrn_radiation_monochromator mirror
_diffrn_radiation_probe x-ray
_diffrn_radiation_type CuK\a
_diffrn_radiation_wavelength 1.54184
_diffrn_reflns_av_R_equivalents 0.0264
_diffrn_reflns_av_unetI/netI 0.0194
_diffrn_reflns_Laue_measured_fraction_full 1.000
_diffrn_reflns_Laue_measured_fraction_max 0.992
_diffrn_reflns_limit_h_max 16
_diffrn_reflns_limit_h_min -16
_diffrn_reflns_limit_k_max 26
_diffrn_reflns_limit_k_min -26
_diffrn_reflns_limit_l_max 20
_diffrn_reflns_limit_l_min -24
_diffrn_reflns_number 51985
_diffrn_reflns_point_group_measured_fraction_full 1.000
_diffrn_reflns_point_group_measured_fraction_max 0.992
_diffrn_reflns_theta_full 67.684
_diffrn_reflns_theta_max 76.567
_diffrn_reflns_theta_min 3.077
_diffrn_source 'micro-focus sealed X-ray tube'
_diffrn_source_type 'SuperNova (Cu) X-ray Source'
_exptl_absorpt_coefficient_mu 2.741
_exptl_absorpt_correction_T_max 0.835
_exptl_absorpt_correction_T_min 0.661
_exptl_absorpt_correction_type gaussian
_exptl_absorpt_process_details
;
CrysAlisPro 1.171.38.41 (Rigaku Oxford Diffraction, 2015)
Numerical absorption correction based on gaussian integration over
            a multifaceted crystal model
Empirical absorption correction using spherical harmonics,
 implemented in SCALE3 ABSPACK scaling algorithm.
;
_exptl_crystal_colour 'clear colourless'
_exptl_crystal_colour_lustre clear
_exptl_crystal_colour_primary colourless
_exptl_crystal_density_diffrn 1.472
_exptl_crystal_description block
_exptl_crystal_F_000 2516
_exptl_crystal_size_max 0.215
_exptl_crystal_size_mid 0.148
_exptl_crystal_size_min 0.092
_refine_diff_density_max 1.368
_refine_diff_density_min -1.123
_refine_diff_density_rms 0.099
_refine_ls_extinction_method none
_refine_ls_goodness_of_fit_ref 1.149
_refine_ls_hydrogen_treatment constr
_refine_ls_matrix_type full
_refine_ls_number_parameters 991
_refine_ls_number_reflns 11521
_refine_ls_number_restraints 868
_refine_ls_restrained_S_all 1.161
_refine_ls_R_factor_all 0.0996
_refine_ls_R_factor_gt 0.0992
_refine_ls_shift/su_max 0.000
_refine_ls_shift/su_mean 0.000
_refine_ls_structure_factor_coef Fsqd
_refine_ls_weighting_details 'w=1/[\s^2^(Fo^2^)+(0.0515P)^2^+28.8478P] where P=(Fo^2^+2Fc^2^)/3'
_refine_ls_weighting_scheme calc
_refine_ls_wR_factor_gt 0.2250
_refine_ls_wR_factor_ref 0.2252
_reflns_Friedel_coverage 0.000
_reflns_number_gt 11393
_reflns_number_total 11521
_reflns_threshold_expression 'I > 2\s(I)'
_cod_data_source_file c7cc00982h2.cif
_cod_data_source_block 10OTf2
_cod_original_cell_volume 5514.87(15)
_cod_original_formula_sum 'C61 H47.50 F7.50 N O6 P3 S3'
_cod_database_code 7119766
_chemical_oxdiff_formula 'C52 H40 F6 N O6 P3 S3'
_shelx_space_group_comment
;
The symmetry employed for this shelxl refinement is uniquely defined
by the following loop, which should always be used as a source of
symmetry information in preference to the above space-group names.
They are only intended as comments.
;
_reflns_odcompleteness_completeness 99.97
_reflns_odcompleteness_iscentric 1
_reflns_odcompleteness_theta 66.97
_olex2_refinement_description
;
1. Fixed Uiso
 At 1.2 times of:
  All C(H) groups
2. Restrained distances
 P1B-C1 \\sim P1A-C1
 with sigma of 0.01
3. Uiso/Uaniso restraints and constraints
O3A \\sim F2A \\sim C51A \\sim F1A \\sim F3A \\sim S2A \\sim O2A \\sim O1A
\\sim S2B \\sim F2B \\sim C51B \\sim F1B \\sim F3B \\sim O1B \\sim O3B \\sim
O2B: within 2A with sigma of 0.01 and sigma for terminal atoms of 0.02
O6B \\sim F5B \\sim C52B \\sim F6B \\sim F4B \\sim S3B \\sim O5B \\sim O4B
\\sim O6A \\sim F5A \\sim C52A \\sim F6A \\sim F4A \\sim S3A \\sim O4A \\sim
O5A: within 2A with sigma of 0.01 and sigma for terminal atoms of 0.02
C60 \\sim C59 \\sim C64 \\sim F8 \\sim C61 \\sim C63 \\sim C62: within 2A with
sigma of 0.02 and sigma for terminal atoms of 0.04
P1A \\sim S1A \\sim C50A \\sim N1A \\sim C8A \\sim C9A \\sim C10A \\sim C11A
\\sim C12A \\sim C13A \\sim S1B \\sim C50B \\sim N1B \\sim C8B \\sim C9B \\sim
C10B \\sim C11B \\sim C12B \\sim C13B \\sim P1B: within 2A with sigma of 0.02
and sigma for terminal atoms of 0.04
4. Same fragment restrains
{S1B, C50B, N1B, P1B, C8B, C9B, C10B, C11B, C12B, C13B} sigma for 1-2: 0.02,
1-3: 0.02
as
{S1A, C50A, N1A, P1A, C8A, C9A, C10A, C11A, C12A, C13A}
{F2B, F1B, F3B, C51B, S2B, O1B, O3B, O2B} sigma for 1-2: 0.02, 1-3: 0.02
{F5A, F6A, F4A, C52A, S3A, O5A, O6A, O4A} sigma for 1-2: 0.02, 1-3: 0.02
{F5B, F6B, F4B, C52B, S3B, O5B, O6B, O4B} sigma for 1-2: 0.02, 1-3: 0.02
as
{F2A, F1A, F3A, C51A, S2A, O2A, O1A, O3A}
5. Others
 Sof(F5B)=Sof(F6B)=Sof(F4B)=Sof(C52B)=Sof(S3B)=Sof(O5B)=Sof(O6B)=Sof(O4B)=1-
 FVAR(1)
 Sof(F5A)=Sof(F6A)=Sof(F4A)=Sof(C52A)=Sof(S3A)=Sof(O5A)=Sof(O6A)=Sof(O4A)=
 FVAR(1)
 Sof(S1B)=Sof(C50B)=Sof(N1B)=Sof(P1B)=Sof(C8B)=Sof(C9B)=Sof(H9B)=Sof(C10B)=
 Sof(H10B)=Sof(C11B)=Sof(H11B)=Sof(C12B)=Sof(H12B)=Sof(C13B)=Sof(H13B)=1-FVAR(2)
 Sof(S1A)=Sof(C50A)=Sof(N1A)=Sof(P1A)=Sof(C8A)=Sof(C9A)=Sof(H9A)=Sof(C10A)=
 Sof(H10A)=Sof(C11A)=Sof(H11A)=Sof(C12A)=Sof(H12A)=Sof(C13A)=Sof(H13A)=FVAR(2)
 Sof(F2B)=Sof(F1B)=Sof(F3B)=Sof(C51B)=Sof(S2B)=Sof(O1B)=Sof(O3B)=Sof(O2B)=1-
 FVAR(3)
 Sof(F2A)=Sof(F1A)=Sof(F3A)=Sof(C51A)=Sof(S2A)=Sof(O2A)=Sof(O1A)=Sof(O3A)=
 FVAR(3)
 Fixed Sof: C59(0.5) C60(0.5) H60(0.5) C61(0.5) H61(0.5) C62(0.5) H62(0.5)
 C63(0.5) H63(0.5) C64(0.5) H64(0.5) F8(0.5)
6.a Aromatic/amide H refined with riding coordinates:
 C9A(H9A), C10A(H10A), C11A(H11A), C12A(H12A), C13A(H13A), C37(H37), C43(H43),
 C45(H45), C15(H15), C19(H19), C49(H49), C25(H25), C41(H41), C16(H16), C39(H39),
  C33(H33), C18(H18), C27(H27), C40(H40), C46(H46), C17(H17), C42(H42),
 C35(H35), C21(H21), C7(H7), C31(H31), C34(H34), C6(H6), C22(H22), C28(H28),
 C36(H36), C48(H48), C3(H3), C24(H24), C23(H23), C4(H4), C30(H30), C5(H5),
 C47(H47), C29(H29), C58(H58), C54(H54), C57(H57), C55(H55), C60(H60), C61(H61),
  C62(H62), C63(H63), C64(H64), C56(H56), C9B(H9B), C10B(H10B), C11B(H11B),
 C12B(H12B), C13B(H13B)
6.b Fitted hexagon refined as free rotating group:
 C59(C60,C61,C62,C63,C64)
;
_shelx_shelxl_version_number 2014/7
_olex2_submission_special_instructions 'No special instructions were received'
_oxdiff_exptl_absorpt_empirical_details
;
Empirical correction (ABSPACK) includes:
- Absorption correction using spherical harmonics
- Frame scaling
;
_oxdiff_exptl_absorpt_empirical_full_max 2.033
_oxdiff_exptl_absorpt_empirical_full_min 0.807

loop_
_space_group_symop_operation_xyz
'x, y, z'
'-x, y+1/2, -z+1/2'
'-x, -y, -z'
'x, -y-1/2, z-1/2'

loop_
_atom_site_label
_atom_site_type_symbol
_atom_site_fract_x
_atom_site_fract_y
_atom_site_fract_z
_atom_site_U_iso_or_equiv
_atom_site_adp_type
_atom_site_occupancy
_atom_site_site_symmetry_order
_atom_site_calc_flag
_atom_site_refinement_flags_posn
_atom_site_refinement_flags_adp
_atom_site_refinement_flags_occupancy
_atom_site_disorder_assembly
_atom_site_disorder_group
P3 P 0.63369(8) 0.27380(5) 0.24117(5) 0.0215(2) Uani 1 1 d . . . . .
P2 P 0.55004(8) 0.38674(5) 0.32138(5) 0.0227(2) Uani 1 1 d . . . . .
S1A S 0.5924(2) 0.10905(10) 0.47982(11) 0.0467(6) Uani 0.746(5) 1 d D U P A 1
C50A C 0.6015(6) 0.1755(4) 0.4456(4) 0.0322(17) Uani 0.746(5) 1 d D U P A 1
N1A N 0.6064(4) 0.2249(3) 0.4192(3) 0.0324(12) Uani 0.746(5) 1 d D U P A 1
P1A P 0.6765(3) 0.2846(2) 0.39452(19) 0.0229(7) Uani 0.746(5) 1 d D U P A 1
C8A C 0.7998(4) 0.2545(3) 0.3816(3) 0.0275(12) Uani 0.746(5) 1 d D U P A 1
C9A C 0.8301(5) 0.1956(3) 0.4081(3) 0.0330(13) Uani 0.746(5) 1 d D U P A 1
H9A H 0.7855 0.1707 0.4312 0.040 Uiso 0.746(5) 1 calc R . P A 1
C10A C 0.9271(5) 0.1753(3) 0.3994(4) 0.0421(16) Uani 0.746(5) 1 d D U P A 1
H10A H 0.9481 0.1370 0.4183 0.050 Uiso 0.746(5) 1 calc R . P A 1
C11A C 0.9916(7) 0.2091(5) 0.3646(5) 0.048(2) Uani 0.746(5) 1 d D U P A 1
H11A H 1.0555 0.1935 0.3577 0.058 Uiso 0.746(5) 1 calc R . P A 1
C12A C 0.9618(6) 0.2707(4) 0.3371(4) 0.0402(17) Uani 0.746(5) 1 d D U P A 1
H12A H 1.0069 0.2952 0.3138 0.048 Uiso 0.746(5) 1 calc R . P A 1
C13A C 0.8649(6) 0.2918(3) 0.3464(4) 0.0308(15) Uani 0.746(5) 1 d D U P A 1
H13A H 0.8439 0.3307 0.3293 0.037 Uiso 0.746(5) 1 calc R . P A 1
F2A F 0.3463(7) 0.0525(3) 0.4364(4) 0.0683(19) Uani 0.718(4) 1 d D U P B 1
F1A F 0.3871(5) 0.0654(3) 0.3315(3) 0.0782(18) Uani 0.718(4) 1 d D U P B 1
F3A F 0.2332(5) 0.0403(3) 0.3513(4) 0.097(2) Uani 0.718(4) 1 d D U P B 1
C51A C 0.3144(7) 0.0752(4) 0.3756(5) 0.0608(18) Uani 0.718(4) 1 d D U P B 1
S2A S 0.28435(17) 0.15677(10) 0.37881(12) 0.0505(6) Uani 0.718(4) 1 d D U P B 1
O2A O 0.3813(6) 0.1850(3) 0.3873(5) 0.067(2) Uani 0.718(4) 1 d D U P B 1
O1A O 0.2309(6) 0.1689(4) 0.3135(4) 0.076(2) Uani 0.718(4) 1 d D U P B 1
O3A O 0.2249(9) 0.1641(7) 0.4350(6) 0.082(3) Uani 0.718(4) 1 d D U P B 1
F2B F 0.3017(14) 0.0551(7) 0.2995(8) 0.101(4) Uani 0.282(4) 1 d D U P B 2
F1B F 0.2163(13) 0.1401(7) 0.2881(7) 0.071(4) Uani 0.282(4) 1 d D U P B 2
F3B F 0.1594(12) 0.0656(9) 0.3496(9) 0.112(5) Uani 0.282(4) 1 d D U P B 2
C51B C 0.2465(12) 0.0958(7) 0.3331(8) 0.072(3) Uani 0.282(4) 1 d D U P B 2
S2B S 0.3144(6) 0.1249(3) 0.4063(4) 0.0771(18) Uani 0.282(4) 1 d D U P B 2
O1B O 0.3899(13) 0.1625(9) 0.3774(12) 0.078(5) Uani 0.282(4) 1 d D U P B 2
O3B O 0.2388(18) 0.1609(14) 0.4430(13) 0.067(5) Uani 0.282(4) 1 d D U P B 2
O2B O 0.351(2) 0.0741(8) 0.4427(11) 0.074(5) Uani 0.282(4) 1 d D U P B 2
F5A F 1.2184(7) 0.4575(7) 0.3397(8) 0.062(3) Uani 0.548(4) 1 d D U P C 1
F6A F 1.1160(7) 0.4061(6) 0.4010(5) 0.116(3) Uani 0.548(4) 1 d D U P C 1
F4A F 1.1515(10) 0.3688(5) 0.3024(7) 0.105(4) Uani 0.548(4) 1 d D U P C 1
C52A C 1.1345(7) 0.4251(6) 0.3379(7) 0.076(2) Uani 0.548(4) 1 d D U P C 1
S3A S 1.0311(2) 0.46205(18) 0.2956(2) 0.0733(11) Uani 0.548(4) 1 d D U P C 1
O5A O 1.0289(11) 0.5216(5) 0.3336(8) 0.101(4) Uani 0.548(4) 1 d D U P C 1
O6A O 0.9471(4) 0.4224(3) 0.3060(4) 0.0480(18) Uani 0.548(4) 1 d D U P C 1
O4A O 1.0581(8) 0.4752(7) 0.2310(5) 0.121(4) Uani 0.548(4) 1 d D U P C 1
C37 C 0.5073(3) 0.2834(2) 0.1228(2) 0.0285(9) Uani 1 1 d . . . . .
H37 H 0.5624 0.3008 0.1024 0.034 Uiso 1 1 calc R . . . .
C14 C 0.4601(3) 0.3829(2) 0.3871(2) 0.0243(8) Uani 1 1 d . . . . .
C26 C 0.4797(4) 0.40232(19) 0.2406(2) 0.0281(9) Uani 1 1 d . . . . .
C43 C 0.6118(3) 0.1484(2) 0.2800(2) 0.0307(9) Uani 1 1 d . . . . .
H43 H 0.5454 0.1588 0.2876 0.037 Uiso 1 1 calc R . . . .
C20 C 0.6226(3) 0.4579(2) 0.3344(2) 0.0274(9) Uani 1 1 d . . . . .
C45 C 0.7508(3) 0.2736(2) 0.1280(2) 0.0290(9) Uani 1 1 d . . . . .
H45 H 0.7212 0.2348 0.1181 0.035 Uiso 1 1 calc R . . . .
C32 C 0.5145(3) 0.26638(19) 0.1923(2) 0.0256(8) Uani 1 1 d . . . . .
C15 C 0.4426(3) 0.4342(2) 0.4293(2) 0.0290(9) Uani 1 1 d . . . . .
H15 H 0.4802 0.4708 0.4255 0.035 Uiso 1 1 calc R . . . .
C19 C 0.4033(3) 0.3282(2) 0.3933(2) 0.0296(9) Uani 1 1 d . . . . .
H19 H 0.4146 0.2938 0.3653 0.036 Uiso 1 1 calc R . . . .
C49 C 0.7682(4) 0.3653(2) 0.2001(3) 0.0332(10) Uani 1 1 d . . . . .
H49 H 0.7516 0.3876 0.2389 0.040 Uiso 1 1 calc R . . . .
C25 C 0.7248(4) 0.4591(2) 0.3511(2) 0.0319(10) Uani 1 1 d . . . . .
H25 H 0.7598 0.4216 0.3579 0.038 Uiso 1 1 calc R . . . .
C41 C 0.7438(4) 0.0712(2) 0.2798(2) 0.0353(10) Uani 1 1 d . . . . .
H41 H 0.7658 0.0302 0.2874 0.042 Uiso 1 1 calc R . . . .
C16 C 0.3693(4) 0.4308(2) 0.4767(2) 0.0340(10) Uani 1 1 d . . . . .
H16 H 0.3579 0.4649 0.5051 0.041 Uiso 1 1 calc R . . . .
C39 C 0.7770(3) 0.1774(2) 0.2462(2) 0.0297(9) Uani 1 1 d . . . . .
H39 H 0.8215 0.2075 0.2311 0.036 Uiso 1 1 calc R . . . .
C33 C 0.4307(3) 0.24162(19) 0.2229(2) 0.0292(9) Uani 1 1 d . . . . .
H33 H 0.4348 0.2310 0.2692 0.035 Uiso 1 1 calc R . . . .
C44 C 0.7227(3) 0.3075(2) 0.1856(2) 0.0261(8) Uani 1 1 d . . . . .
C2 C 0.6839(3) 0.3353(2) 0.4676(2) 0.0285(9) Uani 1 1 d . . . . .
C1 C 0.6213(3) 0.31626(19) 0.3188(2) 0.0237(8) Uani 1 1 d D . . . .
C38 C 0.6776(3) 0.1941(2) 0.2577(2) 0.0252(8) Uani 1 1 d . . . . .
C18 C 0.3302(3) 0.3253(2) 0.4410(2) 0.0335(10) Uani 1 1 d . . . . .
H18 H 0.2929 0.2887 0.4454 0.040 Uiso 1 1 calc R . . . .
C27 C 0.3772(4) 0.3885(2) 0.2326(2) 0.0313(10) Uani 1 1 d . . . . .
H27 H 0.3445 0.3689 0.2677 0.038 Uiso 1 1 calc R . . . .
C40 C 0.8095(4) 0.1161(2) 0.2574(2) 0.0348(10) Uani 1 1 d . . . . .
H40 H 0.8756 0.1052 0.2499 0.042 Uiso 1 1 calc R . . . .
C46 C 0.8214(4) 0.2971(2) 0.0862(3) 0.0363(10) Uani 1 1 d . . . . .
H46 H 0.8406 0.2739 0.0486 0.044 Uiso 1 1 calc R . . . .
C17 C 0.3124(4) 0.3763(2) 0.4822(2) 0.0353(10) Uani 1 1 d . . . . .
H17 H 0.2624 0.3743 0.5136 0.042 Uiso 1 1 calc R . . . .
C42 C 0.6455(4) 0.0873(2) 0.2909(2) 0.0362(11) Uani 1 1 d . . . . .
H42 H 0.6014 0.0569 0.3058 0.043 Uiso 1 1 calc R . . . .
C35 C 0.3360(4) 0.2483(2) 0.1144(3) 0.0391(12) Uani 1 1 d . . . . .
H35 H 0.2767 0.2411 0.0882 0.047 Uiso 1 1 calc R . . . .
C21 C 0.5703(4) 0.5151(2) 0.3240(2) 0.0313(9) Uani 1 1 d . . . . .
H21 H 0.5016 0.5150 0.3126 0.038 Uiso 1 1 calc R . . . .
C7 C 0.6029(4) 0.3361(2) 0.5095(2) 0.0326(10) Uani 1 1 d . . . . .
H7 H 0.5460 0.3122 0.4979 0.039 Uiso 1 1 calc R . . . .
C31 C 0.5286(4) 0.4324(2) 0.1884(2) 0.0347(10) Uani 1 1 d . . . . .
H31 H 0.5967 0.4421 0.1938 0.042 Uiso 1 1 calc R . . . .
C34 C 0.3417(4) 0.2328(2) 0.1842(3) 0.0344(10) Uani 1 1 d . . . . .
H34 H 0.2857 0.2166 0.2046 0.041 Uiso 1 1 calc R . . . .
C6 C 0.6065(4) 0.3722(3) 0.5683(2) 0.0410(12) Uani 1 1 d . . . . .
H6 H 0.5520 0.3726 0.5962 0.049 Uiso 1 1 calc R . . . .
C22 C 0.6219(4) 0.5711(2) 0.3311(3) 0.0359(10) Uani 1 1 d . . . . .
H22 H 0.5877 0.6089 0.3246 0.043 Uiso 1 1 calc R . . . .
C28 C 0.3248(4) 0.4042(2) 0.1716(3) 0.0404(12) Uani 1 1 d . . . . .
H28 H 0.2566 0.3951 0.1662 0.048 Uiso 1 1 calc R . . . .
C36 C 0.4174(4) 0.2741(2) 0.0843(2) 0.0360(11) Uani 1 1 d . . . . .
H36 H 0.4125 0.2854 0.0382 0.043 Uiso 1 1 calc R . . . .
C48 C 0.8382(4) 0.3897(2) 0.1569(3) 0.0442(13) Uani 1 1 d . . . . .
H48 H 0.8674 0.4287 0.1663 0.053 Uiso 1 1 calc R . . . .
C3 C 0.7703(4) 0.3698(2) 0.4860(3) 0.0347(10) Uani 1 1 d . . . . .
H3 H 0.8255 0.3687 0.4587 0.042 Uiso 1 1 calc R . . . .
C24 C 0.7759(4) 0.5162(2) 0.3579(3) 0.0380(11) Uani 1 1 d . . . . .
H24 H 0.8446 0.5168 0.3694 0.046 Uiso 1 1 calc R . . . .
C23 C 0.7238(4) 0.5716(2) 0.3476(3) 0.0418(12) Uani 1 1 d . . . . .
H23 H 0.7577 0.6097 0.3519 0.050 Uiso 1 1 calc R . . . .
C4 C 0.7728(4) 0.4059(3) 0.5458(3) 0.0446(12) Uani 1 1 d . . . . .
H4 H 0.8301 0.4289 0.5586 0.054 Uiso 1 1 calc R . . . .
C30 C 0.4732(5) 0.4476(2) 0.1276(2) 0.0445(13) Uani 1 1 d . . . . .
H30 H 0.5047 0.4678 0.0923 0.053 Uiso 1 1 calc R . . . .
C5 C 0.6912(4) 0.4077(3) 0.5859(3) 0.0449(13) Uani 1 1 d . . . . .
H5 H 0.6927 0.4329 0.6249 0.054 Uiso 1 1 calc R . . . .
C47 C 0.8645(4) 0.3560(3) 0.1001(3) 0.0458(13) Uani 1 1 d . . . . .
H47 H 0.9109 0.3725 0.0710 0.055 Uiso 1 1 calc R . . . .
C29 C 0.3717(5) 0.4330(2) 0.1195(3) 0.0457(14) Uani 1 1 d . . . . .
H29 H 0.3358 0.4427 0.0786 0.055 Uiso 1 1 calc R . . . .
C58 C 1.0792(5) 0.2595(5) 0.0467(4) 0.071(2) Uani 1 1 d . . . . .
H58 H 1.0929 0.2918 0.0164 0.085 Uiso 1 1 calc R . . . .
C54 C 1.0549(6) 0.2180(6) 0.1625(4) 0.082(3) Uani 1 1 d . . . . .
H54 H 1.0517 0.2233 0.2097 0.099 Uiso 1 1 calc R . . . .
C57 C 1.0581(5) 0.2004(5) 0.0251(4) 0.079(3) Uani 1 1 d . . . . .
H57 H 1.0572 0.1925 -0.0218 0.095 Uiso 1 1 calc R . . . .
C55 C 1.0373(6) 0.1625(5) 0.1325(7) 0.093(3) Uani 1 1 d . . . . .
H55 H 1.0232 0.1285 0.1603 0.112 Uiso 1 1 calc R . . . .
F7 F 1.1019(6) 0.3244(5) 0.1413(6) 0.211(5) Uani 1 1 d . . . . .
C53 C 1.0789(5) 0.2687(5) 0.1188(6) 0.094(3) Uani 1 1 d . . . . .
C59 C 0.938(3) -0.0132(11) 0.4450(16) 0.079(6) Uani 0.5 1 d . U P D -1
C60 C 1.019(2) 0.0270(11) 0.4359(17) 0.084(7) Uani 0.5 1 d G U P D -1
H60 H 1.0330 0.0402 0.3920 0.101 Uiso 0.5 1 calc R . P D -1
C61 C 1.078(2) 0.0474(11) 0.4924(18) 0.083(7) Uani 0.5 1 d G U P D -1
H61 H 1.1318 0.0743 0.4863 0.099 Uiso 0.5 1 calc R . P D -1
C62 C 1.057(2) 0.0277(11) 0.5581(18) 0.080(6) Uani 0.5 1 d G U P D -1
H62 H 1.0963 0.0414 0.5959 0.096 Uiso 0.5 1 calc R . P D -1
C63 C 0.976(2) -0.0125(10) 0.5672(16) 0.065(5) Uani 0.5 1 d G U P D -1
H63 H 0.9619 -0.0257 0.6111 0.078 Uiso 0.5 1 calc R . P D -1
C64 C 0.917(2) -0.0329(10) 0.5106(16) 0.081(6) Uani 0.5 1 d G U P D -1
H64 H 0.8631 -0.0598 0.5167 0.097 Uiso 0.5 1 calc R . P D -1
C56 C 1.0386(6) 0.1532(6) 0.0661(7) 0.098(3) Uani 1 1 d . . . . .
H56 H 1.0258 0.1134 0.0479 0.118 Uiso 1 1 calc R . . . .
F8 F 0.8885(14) -0.0364(9) 0.3964(9) 0.177(7) Uani 0.5 1 d . U P D -1
F5B F 1.2146(9) 0.4597(9) 0.3282(10) 0.071(4) Uani 0.452(4) 1 d D U P C 2
F6B F 1.1517(10) 0.3678(5) 0.3416(7) 0.080(3) Uani 0.452(4) 1 d D U P C 2
F4B F 1.0901(9) 0.4273(6) 0.2570(5) 0.108(3) Uani 0.452(4) 1 d D U P C 2
C52B C 1.1295(9) 0.4282(7) 0.3241(7) 0.079(3) Uani 0.452(4) 1 d D U P C 2
S3B S 1.0433(3) 0.4555(2) 0.3837(3) 0.0816(14) Uani 0.452(4) 1 d D U P C 2
O5B O 1.1000(9) 0.4484(7) 0.4467(6) 0.105(4) Uani 0.452(4) 1 d D U P C 2
O6B O 0.9570(7) 0.4144(5) 0.3722(8) 0.095(4) Uani 0.452(4) 1 d D U P C 2
O4B O 1.0269(13) 0.5174(6) 0.3682(9) 0.095(5) Uani 0.452(4) 1 d D U P C 2
S1B S 1.0028(6) 0.2438(5) 0.3510(5) 0.065(2) Uani 0.254(5) 1 d D U P A 2
C50B C 0.8968(13) 0.2750(12) 0.3598(14) 0.038(4) Uani 0.254(5) 1 d D U P A 2
N1B N 0.8180(9) 0.2949(7) 0.3722(8) 0.028(3) Uani 0.254(5) 1 d D U P A 2
P1B P 0.6994(8) 0.2871(7) 0.3870(6) 0.032(3) Uani 0.254(5) 1 d D U P A 2
C8B C 0.6793(10) 0.2087(6) 0.4182(8) 0.025(3) Uani 0.254(5) 1 d D U P A 2
C9B C 0.7610(11) 0.1682(6) 0.4322(9) 0.036(4) Uani 0.254(5) 1 d D U P A 2
H9B H 0.8261 0.1808 0.4236 0.043 Uiso 0.254(5) 1 calc R . P A 2
C10B C 0.7434(13) 0.1092(7) 0.4590(10) 0.040(4) Uani 0.254(5) 1 d D U P A 2
H10B H 0.7972 0.0819 0.4676 0.048 Uiso 0.254(5) 1 calc R . P A 2
C11B C 0.6519(15) 0.0907(8) 0.4727(9) 0.037(4) Uani 0.254(5) 1 d D U P A 2
H11B H 0.6423 0.0513 0.4918 0.044 Uiso 0.254(5) 1 calc R . P A 2
C12B C 0.5650(13) 0.1321(9) 0.4578(12) 0.042(4) Uani 0.254(5) 1 d D U P A 2
H12B H 0.5003 0.1190 0.4665 0.050 Uiso 0.254(5) 1 calc R . P A 2
C13B C 0.5821(13) 0.1912(10) 0.4306(15) 0.036(5) Uani 0.254(5) 1 d D U P A 2
H13B H 0.5288 0.2186 0.4208 0.044 Uiso 0.254(5) 1 calc R . P A 2

loop_
_atom_site_aniso_label
_atom_site_aniso_U_11
_atom_site_aniso_U_22
_atom_site_aniso_U_33
_atom_site_aniso_U_23
_atom_site_aniso_U_13
_atom_site_aniso_U_12
P3 0.0222(5) 0.0188(5) 0.0233(5) 0.0005(4) -0.0011(4) 0.0000(4)
P2 0.0250(5) 0.0195(5) 0.0235(5) 0.0002(4) -0.0001(4) 0.0018(4)
S1A 0.0669(15) 0.0318(11) 0.0417(11) 0.0086(8) 0.0057(10) -0.0104(10)
C50A 0.036(4) 0.034(4) 0.026(4) -0.001(3) -0.003(3) -0.001(3)
N1A 0.039(3) 0.029(3) 0.030(3) 0.003(2) -0.001(2) -0.002(2)
P1A 0.0293(13) 0.0206(10) 0.0187(13) 0.0009(8) 0.0007(11) 0.0049(9)
C8A 0.032(3) 0.028(3) 0.023(3) -0.005(2) -0.003(2) -0.001(2)
C9A 0.037(3) 0.031(3) 0.030(3) -0.004(2) -0.005(2) 0.007(3)
C10A 0.049(4) 0.036(3) 0.040(4) -0.004(3) -0.008(3) 0.016(3)
C11A 0.040(4) 0.047(5) 0.056(5) -0.010(4) -0.008(4) 0.012(4)
C12A 0.029(4) 0.040(4) 0.051(4) -0.009(3) -0.010(3) 0.009(3)
C13A 0.028(4) 0.030(3) 0.034(4) -0.005(3) -0.006(3) 0.004(3)
F2A 0.098(4) 0.043(4) 0.066(4) 0.021(3) 0.026(3) -0.003(3)
F1A 0.089(4) 0.071(4) 0.078(4) -0.015(3) 0.040(3) 0.018(3)
F3A 0.084(4) 0.051(3) 0.156(6) -0.033(4) 0.017(4) -0.033(3)
C51A 0.076(4) 0.041(3) 0.066(4) -0.005(3) 0.014(4) -0.006(3)
S2A 0.0542(12) 0.0321(10) 0.0661(14) -0.0038(9) 0.0113(10) -0.0014(8)
O2A 0.060(4) 0.027(3) 0.113(6) -0.011(3) 0.002(4) -0.006(3)
O1A 0.071(5) 0.075(5) 0.083(5) 0.017(4) 0.015(4) 0.012(4)
O3A 0.090(6) 0.072(6) 0.087(6) -0.003(5) 0.026(5) 0.020(5)
F2B 0.120(9) 0.081(8) 0.102(9) -0.012(7) 0.006(8) 0.023(8)
F1B 0.083(8) 0.067(8) 0.062(8) 0.005(7) 0.006(7) 0.013(7)
F3B 0.107(11) 0.100(11) 0.127(11) -0.015(10) -0.020(10) -0.025(10)
C51B 0.082(5) 0.052(5) 0.081(5) 0.000(5) 0.005(5) -0.004(5)
S2B 0.096(4) 0.044(3) 0.088(4) 0.017(3) -0.021(3) -0.017(3)
O1B 0.070(9) 0.061(10) 0.104(10) 0.003(10) 0.003(8) -0.010(9)
O3B 0.085(10) 0.048(9) 0.068(9) -0.027(8) 0.013(9) 0.005(9)
O2B 0.097(10) 0.049(10) 0.075(9) 0.023(8) -0.008(8) -0.022(9)
F5A 0.036(5) 0.069(6) 0.078(6) 0.014(5) -0.015(4) -0.021(4)
F6A 0.077(5) 0.142(7) 0.126(7) 0.064(6) -0.018(5) -0.010(5)
F4A 0.070(5) 0.069(5) 0.177(9) -0.011(7) 0.009(7) 0.000(4)
C52A 0.043(4) 0.071(4) 0.115(5) 0.035(4) -0.007(4) -0.015(4)
S3A 0.0323(13) 0.084(2) 0.102(2) 0.0454(19) -0.0092(14) -0.0094(14)
O5A 0.070(6) 0.049(5) 0.184(11) -0.005(7) 0.025(8) -0.002(5)
O6A 0.027(3) 0.038(4) 0.078(5) 0.005(3) -0.002(3) -0.002(3)
O4A 0.089(7) 0.174(10) 0.096(7) 0.074(7) -0.034(6) -0.069(7)
C37 0.029(2) 0.028(2) 0.027(2) -0.0046(17) -0.0038(17) 0.0063(17)
C14 0.027(2) 0.025(2) 0.0209(19) 0.0031(15) -0.0029(15) 0.0032(16)
C26 0.040(2) 0.0195(19) 0.025(2) 0.0009(16) 0.0028(18) 0.0081(17)
C43 0.030(2) 0.027(2) 0.033(2) 0.0063(18) -0.0053(18) -0.0018(18)
C20 0.030(2) 0.024(2) 0.028(2) -0.0014(16) 0.0024(17) 0.0008(17)
C45 0.031(2) 0.025(2) 0.030(2) 0.0025(17) -0.0017(17) -0.0007(17)
C32 0.027(2) 0.0200(19) 0.029(2) -0.0043(16) -0.0029(16) 0.0043(16)
C15 0.029(2) 0.026(2) 0.031(2) 0.0028(17) 0.0003(17) 0.0024(17)
C19 0.034(2) 0.028(2) 0.027(2) 0.0021(17) -0.0026(17) 0.0001(18)
C49 0.032(2) 0.026(2) 0.042(3) -0.0009(19) 0.0089(19) -0.0003(18)
C25 0.034(2) 0.024(2) 0.038(2) -0.0007(18) 0.0032(19) 0.0014(18)
C41 0.054(3) 0.022(2) 0.029(2) 0.0000(17) -0.003(2) 0.007(2)
C16 0.036(2) 0.034(2) 0.032(2) -0.0007(19) 0.0059(19) 0.0067(19)
C39 0.033(2) 0.025(2) 0.032(2) 0.0036(17) 0.0052(18) 0.0033(17)
C33 0.031(2) 0.0180(19) 0.038(2) -0.0038(17) -0.0002(18) 0.0013(16)
C44 0.027(2) 0.023(2) 0.028(2) 0.0036(16) 0.0005(16) 0.0012(16)
C2 0.034(2) 0.024(2) 0.026(2) 0.0036(16) -0.0072(17) 0.0069(17)
C1 0.025(2) 0.0217(19) 0.0237(19) -0.0005(15) -0.0022(15) -0.0012(16)
C38 0.030(2) 0.023(2) 0.0227(19) -0.0001(16) -0.0034(16) -0.0009(16)
C18 0.029(2) 0.035(2) 0.036(2) 0.008(2) 0.0008(18) -0.0049(19)
C27 0.037(2) 0.024(2) 0.032(2) -0.0039(17) -0.0056(19) 0.0076(18)
C40 0.038(3) 0.031(2) 0.035(2) -0.0004(19) 0.0026(19) 0.009(2)
C46 0.039(3) 0.035(2) 0.036(2) 0.000(2) 0.008(2) 0.004(2)
C17 0.031(2) 0.041(3) 0.035(2) 0.007(2) 0.0071(19) 0.001(2)
C42 0.049(3) 0.023(2) 0.036(2) 0.0087(18) -0.007(2) -0.008(2)
C35 0.030(2) 0.037(3) 0.049(3) -0.017(2) -0.012(2) 0.007(2)
C21 0.035(2) 0.024(2) 0.034(2) 0.0024(18) 0.0027(18) 0.0041(18)
C7 0.035(2) 0.036(2) 0.027(2) 0.0035(18) -0.0046(18) 0.0059(19)
C31 0.046(3) 0.028(2) 0.031(2) -0.0007(18) 0.006(2) 0.012(2)
C34 0.028(2) 0.025(2) 0.049(3) -0.012(2) -0.001(2) 0.0030(18)
C6 0.048(3) 0.047(3) 0.028(2) 0.003(2) -0.001(2) 0.021(2)
C22 0.038(3) 0.021(2) 0.049(3) 0.0045(19) 0.009(2) 0.0027(18)
C28 0.050(3) 0.030(2) 0.040(3) -0.005(2) -0.015(2) 0.010(2)
C36 0.038(3) 0.040(3) 0.029(2) -0.011(2) -0.0122(19) 0.013(2)
C48 0.044(3) 0.026(2) 0.065(4) -0.001(2) 0.019(3) -0.007(2)
C3 0.036(2) 0.031(2) 0.037(2) -0.0004(19) -0.0019(19) 0.0035(19)
C24 0.031(2) 0.031(2) 0.053(3) 0.002(2) 0.003(2) -0.0022(19)
C23 0.042(3) 0.023(2) 0.061(3) -0.003(2) 0.014(2) -0.005(2)
C4 0.051(3) 0.035(3) 0.047(3) -0.009(2) -0.012(2) 0.003(2)
C30 0.075(4) 0.033(3) 0.026(2) 0.0025(19) 0.007(2) 0.022(3)
C5 0.064(4) 0.037(3) 0.031(2) -0.011(2) -0.017(2) 0.022(3)
C47 0.043(3) 0.043(3) 0.053(3) 0.004(2) 0.020(2) -0.007(2)
C29 0.070(4) 0.034(3) 0.031(2) -0.007(2) -0.013(2) 0.020(3)
C58 0.032(3) 0.099(6) 0.082(5) 0.022(5) -0.004(3) 0.010(3)
C54 0.059(5) 0.127(8) 0.062(5) -0.007(5) 0.007(4) 0.027(5)
C57 0.040(4) 0.138(9) 0.059(4) -0.007(5) -0.012(3) 0.031(5)
C55 0.048(4) 0.101(7) 0.133(9) 0.024(7) 0.024(5) 0.018(4)
F7 0.110(6) 0.184(9) 0.331(13) -0.118(9) -0.070(7) 0.037(6)
C53 0.036(4) 0.085(6) 0.157(10) -0.051(7) -0.020(5) 0.009(4)
C59 0.088(13) 0.047(11) 0.102(12) 0.011(9) -0.006(10) 0.001(9)
C60 0.079(11) 0.070(16) 0.106(12) 0.006(12) 0.033(10) 0.022(11)
C61 0.070(10) 0.068(13) 0.114(12) -0.022(12) 0.039(10) 0.011(10)
C62 0.063(9) 0.057(12) 0.122(13) -0.017(11) 0.014(9) 0.026(9)
C63 0.072(10) 0.026(7) 0.098(11) -0.002(7) 0.014(9) 0.013(7)
C64 0.085(13) 0.054(10) 0.103(13) 0.027(10) -0.002(11) -0.026(9)
C56 0.048(4) 0.123(9) 0.123(9) 0.005(7) -0.009(5) 0.021(5)
F8 0.191(15) 0.188(15) 0.142(12) -0.040(11) -0.072(11) -0.021(13)
F5B 0.051(7) 0.072(7) 0.089(8) 0.021(6) 0.005(6) -0.012(6)
F6B 0.053(5) 0.050(5) 0.134(8) 0.025(6) -0.021(6) -0.008(4)
F4B 0.089(6) 0.110(7) 0.123(7) 0.032(6) -0.022(6) -0.001(6)
C52B 0.043(4) 0.073(5) 0.120(5) 0.031(5) -0.010(4) -0.009(4)
S3B 0.0434(19) 0.064(2) 0.138(4) 0.027(2) 0.011(2) 0.0052(16)
O5B 0.064(7) 0.094(9) 0.157(11) 0.012(9) 0.009(8) 0.009(7)
O6B 0.048(6) 0.064(7) 0.174(11) 0.013(8) 0.022(7) -0.003(5)
O4B 0.076(7) 0.072(7) 0.136(10) -0.014(8) -0.001(8) -0.025(6)
S1B 0.043(4) 0.081(7) 0.071(5) -0.022(5) 0.003(3) 0.000(5)
C50B 0.036(8) 0.038(8) 0.041(8) -0.012(7) -0.002(7) 0.005(7)
N1B 0.030(6) 0.032(7) 0.023(6) -0.003(5) 0.007(5) 0.004(6)
P1B 0.054(6) 0.028(3) 0.014(3) 0.003(2) 0.011(3) 0.002(4)
C8B 0.034(6) 0.023(6) 0.017(5) -0.003(5) 0.002(5) 0.006(5)
C9B 0.049(8) 0.029(7) 0.028(7) -0.003(6) -0.003(7) 0.004(7)
C10B 0.062(10) 0.022(7) 0.035(8) 0.002(7) -0.003(8) 0.020(7)
C11B 0.060(9) 0.025(7) 0.026(7) 0.004(6) 0.009(7) 0.011(8)
C12B 0.054(9) 0.035(9) 0.037(9) 0.009(8) 0.002(8) 0.010(8)
C13B 0.044(9) 0.033(10) 0.031(9) -0.001(8) -0.003(8) 0.001(8)

loop_
_atom_type_symbol
_atom_type_description
_atom_type_scat_dispersion_real
_atom_type_scat_dispersion_imag
_atom_type_scat_source
C C 0.0181 0.0091 'International Tables Vol C Tables 4.2.6.8 and 6.1.1.4'
H H 0.0000 0.0000 'International Tables Vol C Tables 4.2.6.8 and 6.1.1.4'
F F 0.0727 0.0534 'International Tables Vol C Tables 4.2.6.8 and 6.1.1.4'
N N 0.0311 0.0180 'International Tables Vol C Tables 4.2.6.8 and 6.1.1.4'
O O 0.0492 0.0322 'International Tables Vol C Tables 4.2.6.8 and 6.1.1.4'
P P 0.2955 0.4335 'International Tables Vol C Tables 4.2.6.8 and 6.1.1.4'
S S 0.3331 0.5567 'International Tables Vol C Tables 4.2.6.8 and 6.1.1.4'

loop_
_exptl_crystal_face_index_h
_exptl_crystal_face_index_k
_exptl_crystal_face_index_l
_exptl_crystal_face_perp_dist
-1 -1 0 0.0518
1 1 0 0.0408
-1 1 0 0.0459
1 -1 0 0.0459
0 0 -1 0.1121
0 0 1 0.0991
5 -4 -10 0.0796

loop_
_geom_angle_atom_site_label_1
_geom_angle_atom_site_label_2
_geom_angle_atom_site_label_3
_geom_angle
C32 P3 C38 106.02(19)
C44 P3 C32 107.7(2)
C44 P3 C38 105.3(2)
C1 P3 C32 111.93(19)
C1 P3 C44 113.8(2)
C1 P3 C38 111.54(19)
C14 P2 C26 107.0(2)
C14 P2 C20 108.0(2)
C20 P2 C26 102.4(2)
C1 P2 C14 110.95(19)
C1 P2 C26 112.40(19)
C1 P2 C20 115.4(2)
N1A C50A S1A 178.5(7)
C50A N1A P1A 148.9(6)
N1A P1A C8A 107.4(4)
N1A P1A C2 103.8(3)
N1A P1A C1 108.7(3)
C2 P1A C8A 108.5(3)
C1 P1A C8A 111.5(3)
C1 P1A C2 116.3(3)
C9A C8A P1A 120.9(5)
C13A C8A P1A 117.8(5)
C13A C8A C9A 121.3(6)
C8A C9A H9A 120.5
C10A C9A C8A 119.0(6)
C10A C9A H9A 120.5
C9A C10A H10A 119.2
C11A C10A C9A 121.7(7)
C11A C10A H10A 119.2
C10A C11A H11A 119.9
C10A C11A C12A 120.1(7)
C12A C11A H11A 119.9
C11A C12A H12A 120.7
C13A C12A C11A 118.5(7)
C13A C12A H12A 120.7
C8A C13A C12A 119.4(7)
C8A C13A H13A 120.3
C12A C13A H13A 120.3
F2A C51A F1A 107.8(8)
F2A C51A F3A 108.6(7)
F2A C51A S2A 112.5(6)
F1A C51A F3A 106.1(7)
F1A C51A S2A 110.1(6)
F3A C51A S2A 111.4(6)
O2A S2A C51A 102.2(4)
O2A S2A O1A 115.2(5)
O1A S2A C51A 104.1(5)
O3A S2A C51A 105.9(7)
O3A S2A O2A 114.2(7)
O3A S2A O1A 113.4(7)
F2B C51B F1B 106.9(13)
F2B C51B F3B 107.8(13)
F2B C51B S2B 110.8(11)
F1B C51B F3B 104.8(13)
F1B C51B S2B 114.0(11)
F3B C51B S2B 112.2(11)
O1B S2B C51B 102.7(10)
O1B S2B O3B 114.4(12)
O3B S2B C51B 104.0(10)
O2B S2B C51B 107.1(10)
O2B S2B O1B 114.2(12)
O2B S2B O3B 113.0(13)
F5A C52A F6A 109.6(11)
F5A C52A F4A 107.6(11)
F5A C52A S3A 115.0(9)
F6A C52A F4A 103.8(10)
F6A C52A S3A 113.1(8)
F4A C52A S3A 107.0(9)
O5A S3A C52A 100.7(7)
O6A S3A C52A 105.6(5)
O6A S3A O5A 113.8(7)
O4A S3A C52A 106.8(7)
O4A S3A O5A 107.7(8)
O4A S3A O6A 120.2(6)
C32 C37 H37 120.1
C36 C37 H37 120.1
C36 C37 C32 119.8(4)
C15 C14 P2 121.5(3)
C15 C14 C19 119.6(4)
C19 C14 P2 118.8(3)
C27 C26 P2 120.9(3)
C31 C26 P2 118.5(4)
C31 C26 C27 120.4(4)
C38 C43 H43 120.1
C42 C43 H43 120.1
C42 C43 C38 119.8(4)
C25 C20 P2 124.1(3)
C25 C20 C21 119.3(4)
C21 C20 P2 116.5(3)
C44 C45 H45 119.7
C46 C45 H45 119.7
C46 C45 C44 120.5(4)
C37 C32 P3 119.9(3)
C33 C32 P3 120.3(3)
C33 C32 C37 119.7(4)
C14 C15 H15 120.0
C16 C15 C14 119.9(4)
C16 C15 H15 120.0
C14 C19 H19 120.1
C18 C19 C14 119.9(4)
C18 C19 H19 120.1
C44 C49 H49 119.8
C48 C49 H49 119.8
C48 C49 C44 120.4(5)
C20 C25 H25 119.8
C20 C25 C24 120.5(4)
C24 C25 H25 119.8
C40 C41 H41 120.1
C40 C41 C42 119.9(4)
C42 C41 H41 120.1
C15 C16 H16 119.9
C15 C16 C17 120.1(4)
C17 C16 H16 119.9
C38 C39 H39 120.0
C40 C39 H39 120.0
C40 C39 C38 120.1(4)
C32 C33 H33 120.0
C34 C33 C32 119.9(4)
C34 C33 H33 120.0
C45 C44 P3 119.3(3)
C49 C44 P3 121.6(3)
C49 C44 C45 119.1(4)
C7 C2 P1A 117.7(4)
C7 C2 C3 119.9(4)
C7 C2 P1B 128.0(5)
C3 C2 P1A 122.2(4)
C3 C2 P1B 111.9(5)
P2 C1 P3 121.8(2)
P1A C1 P3 118.0(3)
P1A C1 P2 120.2(3)
P1B C1 P3 112.7(6)
P1B C1 P2 124.9(6)
C43 C38 P3 120.3(3)
C43 C38 C39 119.3(4)
C39 C38 P3 120.4(3)
C19 C18 H18 119.8
C17 C18 C19 120.3(4)
C17 C18 H18 119.8
C26 C27 H27 120.4
C28 C27 C26 119.3(5)
C28 C27 H27 120.4
C41 C40 C39 120.3(5)
C41 C40 H40 119.9
C39 C40 H40 119.9
C45 C46 H46 120.0
C45 C46 C47 119.9(5)
C47 C46 H46 120.0
C16 C17 H17 120.0
C18 C17 C16 120.1(4)
C18 C17 H17 120.0
C43 C42 H42 119.7
C41 C42 C43 120.7(4)
C41 C42 H42 119.7
C34 C35 H35 119.8
C36 C35 H35 119.8
C36 C35 C34 120.4(4)
C20 C21 H21 120.3
C22 C21 C20 119.4(4)
C22 C21 H21 120.3
C2 C7 H7 119.9
C6 C7 C2 120.1(5)
C6 C7 H7 119.9
C26 C31 H31 120.7
C26 C31 C30 118.7(5)
C30 C31 H31 120.7
C33 C34 C35 120.0(5)
C33 C34 H34 120.0
C35 C34 H34 120.0
C7 C6 H6 119.9
C7 C6 C5 120.1(5)
C5 C6 H6 119.9
C21 C22 H22 119.7
C23 C22 C21 120.6(4)
C23 C22 H22 119.7
C27 C28 H28 119.4
C29 C28 C27 121.2(5)
C29 C28 H28 119.4
C37 C36 H36 119.9
C35 C36 C37 120.1(5)
C35 C36 H36 119.9
C49 C48 H48 120.0
C47 C48 C49 119.9(5)
C47 C48 H48 120.0
C2 C3 H3 120.4
C2 C3 C4 119.1(5)
C4 C3 H3 120.4
C25 C24 H24 120.2
C23 C24 C25 119.5(5)
C23 C24 H24 120.2
C22 C23 C24 120.7(5)
C22 C23 H23 119.7
C24 C23 H23 119.7
C3 C4 H4 119.8
C5 C4 C3 120.5(5)
C5 C4 H4 119.8
C31 C30 H30 119.7
C29 C30 C31 120.7(5)
C29 C30 H30 119.7
C6 C5 H5 119.9
C4 C5 C6 120.1(5)
C4 C5 H5 119.9
C46 C47 H47 119.9
C48 C47 C46 120.1(5)
C48 C47 H47 119.9
C28 C29 C30 119.8(5)
C28 C29 H29 120.1
C30 C29 H29 120.1
C57 C58 H58 122.4
C57 C58 C53 115.2(8)
C53 C58 H58 122.4
C55 C54 H54 121.6
C55 C54 C53 116.7(9)
C53 C54 H54 121.6
C58 C57 H57 117.8
C56 C57 C58 124.5(9)
C56 C57 H57 117.8
C54 C55 H55 118.1
C56 C55 C54 123.8(11)
C56 C55 H55 118.1
C58 C53 C54 120.0(8)
F7 C53 C58 116.7(12)
F7 C53 C54 123.3(12)
C60 C59 C64 120.0
F8 C59 C60 122.4(17)
F8 C59 C64 117.4(17)
C59 C60 H60 120.0
C61 C60 C59 120.0
C61 C60 H60 120.0
C60 C61 H61 120.0
C60 C61 C62 120.0
C62 C61 H61 120.0
C61 C62 H62 120.0
C61 C62 C63 120.0
C63 C62 H62 120.0
C62 C63 H63 120.0
C64 C63 C62 120.0
C64 C63 H63 120.0
C59 C64 H64 120.0
C63 C64 C59 120.0
C63 C64 H64 120.0
C57 C56 H56 120.1
C55 C56 C57 119.8(12)
C55 C56 H56 120.1
F5B C52B F6B 107.0(12)
F5B C52B F4B 110.2(12)
F5B C52B S3B 112.3(11)
F6B C52B F4B 106.8(11)
F6B C52B S3B 106.6(10)
F4B C52B S3B 113.5(9)
O5B S3B C52B 101.5(7)
O5B S3B O6B 116.8(8)
O6B S3B C52B 103.7(7)
O4B S3B C52B 105.8(8)
O4B S3B O5B 111.5(9)
O4B S3B O6B 115.5(9)
N1B C50B S1B 173(3)
C50B N1B P1B 152.8(18)
C1 P1B C2 110.5(7)
C1 P1B C8B 119.4(9)
N1B P1B C2 103.9(9)
N1B P1B C1 111.7(8)
N1B P1B C8B 108.5(8)
C8B P1B C2 101.3(7)
C9B C8B P1B 120.4(10)
C13B C8B P1B 117.8(11)
C13B C8B C9B 121.7(11)
C8B C9B H9B 120.5
C10B C9B C8B 119.0(12)
C10B C9B H9B 120.5
C9B C10B H10B 119.2
C11B C10B C9B 121.5(12)
C11B C10B H10B 119.2
C10B C11B H11B 119.8
C10B C11B C12B 120.4(12)
C12B C11B H11B 119.8
C11B C12B H12B 120.8
C13B C12B C11B 118.4(13)
C13B C12B H12B 120.8
C8B C13B C12B 119.0(14)
C8B C13B H13B 120.5
C12B C13B H13B 120.5

loop_
_geom_bond_atom_site_label_1
_geom_bond_atom_site_label_2
_geom_bond_distance
P3 C32 1.814(4)
P3 C44 1.797(4)
P3 C1 1.778(4)
P3 C38 1.818(4)
P2 C14 1.802(4)
P2 C26 1.818(4)
P2 C20 1.807(4)
P2 C1 1.777(4)
S1A C50A 1.571(8)
C50A N1A 1.175(10)
N1A P1A 1.663(7)
P1A C8A 1.793(7)
P1A C2 1.786(6)
P1A C1 1.748(5)
C8A C9A 1.407(8)
C8A C13A 1.384(10)
C9A H9A 0.9300
C9A C10A 1.381(9)
C10A H10A 0.9300
C10A C11A 1.333(13)
C11A H11A 0.9300
C11A C12A 1.464(11)
C12A H12A 0.9300
C12A C13A 1.387(11)
C13A H13A 0.9300
F2A C51A 1.329(10)
F1A C51A 1.344(9)
F3A C51A 1.374(10)
C51A S2A 1.784(8)
S2A O2A 1.425(7)
S2A O1A 1.448(8)
S2A O3A 1.394(9)
F2B C51B 1.330(15)
F1B C51B 1.335(15)
F3B C51B 1.378(16)
C51B S2B 1.760(13)
S2B O1B 1.424(13)
S2B O3B 1.479(14)
S2B O2B 1.369(13)
F5A C52A 1.312(10)
F6A C52A 1.329(13)
F4A C52A 1.408(14)
C52A S3A 1.753(10)
S3A O5A 1.469(10)
S3A O6A 1.425(6)
S3A O4A 1.357(10)
C37 H37 0.9300
C37 C32 1.400(6)
C37 C36 1.392(6)
C14 C15 1.394(6)
C14 C19 1.397(6)
C26 C27 1.396(7)
C26 C31 1.392(6)
C43 H43 0.9300
C43 C38 1.394(6)
C43 C42 1.389(6)
C20 C25 1.383(6)
C20 C21 1.411(6)
C45 H45 0.9300
C45 C44 1.401(6)
C45 C46 1.372(7)
C32 C33 1.395(6)
C15 H15 0.9300
C15 C16 1.382(6)
C19 H19 0.9300
C19 C18 1.383(6)
C49 H49 0.9300
C49 C44 1.393(6)
C49 C48 1.389(7)
C25 H25 0.9300
C25 C24 1.395(7)
C41 H41 0.9300
C41 C40 1.381(7)
C41 C42 1.381(7)
C16 H16 0.9300
C16 C17 1.392(7)
C39 H39 0.9300
C39 C38 1.400(6)
C39 C40 1.389(6)
C33 H33 0.9300
C33 C34 1.383(6)
C2 C7 1.387(7)
C2 C3 1.395(7)
C2 P1B 1.897(16)
C1 P1B 1.756(9)
C18 H18 0.9300
C18 C17 1.378(7)
C27 H27 0.9300
C27 C28 1.387(6)
C40 H40 0.9300
C46 H46 0.9300
C46 C47 1.400(7)
C17 H17 0.9300
C42 H42 0.9300
C35 H35 0.9300
C35 C34 1.397(7)
C35 C36 1.374(8)
C21 H21 0.9300
C21 C22 1.380(7)
C7 H7 0.9300
C7 C6 1.378(7)
C31 H31 0.9300
C31 C30 1.401(7)
C34 H34 0.9300
C6 H6 0.9300
C6 C5 1.386(8)
C22 H22 0.9300
C22 C23 1.377(7)
C28 H28 0.9300
C28 C29 1.366(8)
C36 H36 0.9300
C48 H48 0.9300
C48 C47 1.380(8)
C3 H3 0.9300
C3 C4 1.395(7)
C24 H24 0.9300
C24 C23 1.378(7)
C23 H23 0.9300
C4 H4 0.9300
C4 C5 1.372(8)
C30 H30 0.9300
C30 C29 1.387(9)
C5 H5 0.9300
C47 H47 0.9300
C29 H29 0.9300
C58 H58 0.9300
C58 C57 1.350(13)
C58 C53 1.419(13)
C54 H54 0.9300
C54 C55 1.333(14)
C54 C53 1.422(14)
C57 H57 0.9300
C57 C56 1.317(14)
C55 H55 0.9300
C55 C56 1.311(14)
F7 C53 1.295(11)
C59 C60 1.3900
C59 C64 1.3900
C59 F8 1.23(4)
C60 H60 0.9300
C60 C61 1.3900
C61 H61 0.9300
C61 C62 1.3900
C62 H62 0.9300
C62 C63 1.3900
C63 H63 0.9300
C63 C64 1.3900
C64 H64 0.9300
C56 H56 0.9300
F5B C52B 1.316(12)
F6B C52B 1.359(14)
F4B C52B 1.384(14)
C52B S3B 1.773(12)
S3B O5B 1.415(11)
S3B O6B 1.451(9)
S3B O4B 1.366(12)
S1B C50B 1.578(15)
C50B N1B 1.168(16)
N1B P1B 1.629(14)
P1B C8B 1.802(14)
C8B C9B 1.403(15)
C8B C13B 1.380(17)
C9B H9B 0.9300
C9B C10B 1.385(15)
C10B H10B 0.9300
C10B C11B 1.321(18)
C11B H11B 0.9300
C11B C12B 1.469(17)
C12B H12B 0.9300
C12B C13B 1.389(18)
C13B H13B 0.9300

loop_
_exptl_oxdiff_crystal_face_indexfrac_h
_exptl_oxdiff_crystal_face_indexfrac_k
_exptl_oxdiff_crystal_face_indexfrac_l
_exptl_oxdiff_crystal_face_x
_exptl_oxdiff_crystal_face_y
_exptl_oxdiff_crystal_face_z
-1.0000 -1.0000 0.0002 -0.1103 -0.0712 -0.0380
1.0000 1.0000 -0.0002 0.1103 0.0712 0.0380
-1.0000 0.9999 -0.0001 0.0095 -0.1358 0.0111
1.0000 -0.9999 0.0001 -0.0095 0.1358 -0.0111
-0.0000 -0.0002 -1.0000 -0.0299 0.0002 0.0733
0.0000 0.0002 1.0000 0.0299 -0.0002 -0.0733
5.0001 -4.0012 -9.9992 -0.2868 0.6491 0.7021
